data_7248972
loop_
_publ_author_name
'Pr\;etka, Dominika'
'Marcinkowski, Dawid'
'Siwiak, Agnieszka'
'Kubicki, Maciej'
'Consiglio, Giuseppe'
'Patroniak, Violetta'
'Gorczy\'nski, Adam'

_publ_section_title
;
 Crystal engineering of monometallic lanthanide(iii) supramolecular
 systems within the N3-tridentate hydrazone Schiff-base ligand
;
_journal_issue 31
_journal_name_full CrystEngComm
_journal_page_first 4167
_journal_page_last 4180
_journal_paper_doi 10.1039/D4CE00450G
_journal_volume 26
_journal_year 2024
_chemical_formula_moiety 'C24 H31 Cl N11 O5 Tb, 2(Cl O4)'
_chemical_formula_sum 'C24 H31 Cl3 N11 O13 Tb'
_chemical_formula_weight 946.87
_space_group_crystal_system triclinic
_space_group_IT_number 2
_space_group_name_Hall '-P 1'
_space_group_name_H-M_alt 'P -1'
_atom_sites_solution_hydrogens mixed
_audit_update_record
;
2024-03-08 deposited with the CCDC.	2024-07-03 downloaded from the CCDC.
;
_cell_angle_alpha 86.084(6)
_cell_angle_beta 75.282(7)
_cell_angle_gamma 83.710(7)
_cell_formula_units_Z 2
_cell_length_a 9.0968(9)
_cell_length_b 11.9590(8)
_cell_length_c 17.1192(12)
_cell_measurement_reflns_used 1566
_cell_measurement_temperature 130(1)
_cell_measurement_theta_max 22.8950
_cell_measurement_theta_min 2.9010
_cell_volume 1788.8(3)
_computing_cell_refinement
;
CrysAlisPro, Agilent Technologies,
Version 1.171.36.28 (release 01-02-2013 CrysAlis171 .NET)
(compiled Feb  1 2013,16:14:44)
;
_computing_data_collection
;
CrysAlisPro, Agilent Technologies,
Version 1.171.36.28 (release 01-02-2013 CrysAlis171 .NET)
(compiled Feb  1 2013,16:14:44)
;
_computing_data_reduction
;
CrysAlisPro, Agilent Technologies,
Version 1.171.36.28 (release 01-02-2013 CrysAlis171 .NET)
(compiled Feb  1 2013,16:14:44)
;
_computing_molecular_graphics 'Mercury (MacRae et al., 2009)'
_computing_publication_material 'SHELXL (Sheldrick, 2015)'
_computing_structure_refinement 'SHELXL (Sheldrick, 2015)'
_computing_structure_solution 'SHELXT (Sheldrick, 2015)'
_diffrn_ambient_temperature 130(1)
_diffrn_detector_area_resol_mean 16.1544
_diffrn_measured_fraction_theta_full 0.990
_diffrn_measured_fraction_theta_max 0.990
_diffrn_measurement_device_type 'Xcalibur, Eos'
_diffrn_radiation_monochromator graphite
_diffrn_radiation_source 'Enhance (Mo) X-ray Source'
_diffrn_radiation_type 'Mo K\a'
_diffrn_radiation_wavelength 0.7107
_diffrn_reflns_av_R_equivalents 0.1416
_diffrn_reflns_av_unetI/netI 0.2422
_diffrn_reflns_Laue_measured_fraction_full 0.990
_diffrn_reflns_Laue_measured_fraction_max 0.990
_diffrn_reflns_limit_h_max 10
_diffrn_reflns_limit_h_min -9
_diffrn_reflns_limit_k_max 14
_diffrn_reflns_limit_k_min -14
_diffrn_reflns_limit_l_max 17
_diffrn_reflns_limit_l_min -20
_diffrn_reflns_number 11546
_diffrn_reflns_point_group_measured_fraction_full 0.990
_diffrn_reflns_point_group_measured_fraction_max 0.990
_diffrn_reflns_theta_full 24.998
_diffrn_reflns_theta_max 24.998
_diffrn_reflns_theta_min 2.937
_exptl_absorpt_coefficient_mu 2.277
_exptl_absorpt_correction_T_max 1.00000
_exptl_absorpt_correction_T_min 0.89399
_exptl_absorpt_correction_type multi-scan
_exptl_absorpt_process_details
;
CrysAlisPro, Agilent Technologies,
Version 1.171.36.28 (release 01-02-2013 CrysAlis171 .NET)
(compiled Feb  1 2013,16:14:44)
Empirical absorption correction using spherical harmonics,
 implemented in SCALE3 ABSPACK scaling algorithm.
;
_exptl_crystal_colour yellow
_exptl_crystal_density_diffrn 1.758
_exptl_crystal_description block
_exptl_crystal_F_000 944
_exptl_crystal_size_max 0.12
_exptl_crystal_size_mid 0.1
_exptl_crystal_size_min 0.07
_refine_diff_density_max 1.466
_refine_diff_density_min -1.213
_refine_diff_density_rms 0.179
_refine_ls_extinction_method none
_refine_ls_goodness_of_fit_ref 0.877
_refine_ls_hydrogen_treatment constr
_refine_ls_matrix_type full
_refine_ls_number_parameters 474
_refine_ls_number_reflns 6235
_refine_ls_number_restraints 48
_refine_ls_restrained_S_all 0.905
_refine_ls_R_factor_all 0.1362
_refine_ls_R_factor_gt 0.0745
_refine_ls_shift/su_max 0.005
_refine_ls_shift/su_mean 0.000
_refine_ls_structure_factor_coef Fsqd
_refine_ls_weighting_details 'w=1/[\s^2^(Fo^2^)+(0.0350P)^2^] where P=(Fo^2^+2Fc^2^)/3'
_refine_ls_weighting_scheme calc
_refine_ls_wR_factor_gt 0.1365
_refine_ls_wR_factor_ref 0.1654
_reflns_Friedel_coverage 0.000
_reflns_number_gt 2982
_reflns_number_total 6235
_reflns_threshold_expression 'I > 2\s(I)'
_cod_data_source_file d4ce00450g2.cif
_cod_data_source_block Eu-hydrogen
_cod_depositor_comments 'Adding full bibliography for 7248946--7248974.cif.'
_cod_database_code 7248972
_shelx_space_group_comment
;
The symmetry employed for this shelxl refinement is uniquely defined
by the following loop, which should always be used as a source of
symmetry information in preference to the above space-group names.
They are only intended as comments.
;

loop_
_space_group_symop_operation_xyz
'x, y, z'
'-x, -y, -z'

loop_
_atom_site_label
_atom_site_type_symbol
_atom_site_fract_x
_atom_site_fract_y
_atom_site_fract_z
_atom_site_U_iso_or_equiv
_atom_site_adp_type
_atom_site_occupancy
_atom_site_site_symmetry_order
_atom_site_calc_flag
_atom_site_refinement_flags_posn
_atom_site_refinement_flags_adp
_atom_site_refinement_flags_occupancy
_atom_site_disorder_assembly
_atom_site_disorder_group
Tb1 Tb 0.37001(7) 0.26113(4) 0.26955(3) 0.0418(2) Uani 1 1 d . . . . .
O1W O 0.2262(9) 0.1533(6) 0.2063(4) 0.054(2) Uani 1 1 d . . . . .
H1W1 H 0.211850 0.197751 0.168236 0.064 Uiso 1 1 d R U . . .
H1W2 H 0.254053 0.090768 0.184949 0.064 Uiso 1 1 d R U . . .
N1A N 0.3178(12) 0.3964(8) 0.1618(6) 0.050(3) Uani 1 1 d . . . . .
C2A C 0.3794(17) 0.3636(11) 0.0844(9) 0.061(4) Uani 1 1 d . . . . .
N3A N 0.3271(14) 0.4478(10) 0.0301(7) 0.065(3) Uani 1 1 d . . . . .
C31A C 0.362(2) 0.4418(13) -0.0548(9) 0.118(7) Uani 1 1 d . . . . .
H31A H 0.302146 0.386769 -0.069222 0.176 Uiso 1 1 calc R U . . .
H31B H 0.471199 0.418446 -0.075224 0.176 Uiso 1 1 calc R U . . .
H31C H 0.337433 0.515878 -0.078953 0.176 Uiso 1 1 calc R U . . .
C4A C 0.2292(16) 0.5261(13) 0.0787(10) 0.075(5) Uani 1 1 d . . . . .
H4A H 0.173191 0.590888 0.061622 0.090 Uiso 1 1 calc R U . . .
C5A C 0.2296(16) 0.4925(11) 0.1536(9) 0.064(4) Uani 1 1 d . . . . .
H5A H 0.171448 0.533200 0.198749 0.077 Uiso 1 1 calc R U . . .
C6A C 0.4854(16) 0.2673(12) 0.0613(8) 0.062(4) Uani 1 1 d . . . . .
H6A H 0.525648 0.245747 0.007043 0.075 Uiso 1 1 calc R U . . .
N7A N 0.5205(13) 0.2121(8) 0.1241(6) 0.054(3) Uani 1 1 d . . . . .
N8A N 0.6158(13) 0.1191(9) 0.1114(6) 0.055(3) Uani 1 1 d . . . . .
C81A C 0.6603(19) 0.0746(12) 0.0278(8) 0.096(6) Uani 1 1 d . . . . .
H81A H 0.570308 0.080480 0.005671 0.144 Uiso 1 1 calc R U . . .
H81B H 0.701362 -0.004450 0.030247 0.144 Uiso 1 1 calc R U . . .
H81C H 0.738181 0.118794 -0.006916 0.144 Uiso 1 1 calc R U . . .
C9A C 0.6669(15) 0.0712(10) 0.1782(9) 0.062(4) Uani 1 1 d . . . . .
N10A N 0.5835(12) 0.1029(8) 0.2536(7) 0.052(3) Uani 1 1 d . . . . .
C11A C 0.6285(15) 0.0519(10) 0.3162(9) 0.064(4) Uani 1 1 d . . . . .
H11A H 0.572515 0.072819 0.368772 0.077 Uiso 1 1 calc R U . . .
C12A C 0.7508(17) -0.0293(10) 0.3103(8) 0.067(5) Uani 1 1 d . . . . .
H12A H 0.779676 -0.063853 0.356490 0.080 Uiso 1 1 calc R U . . .
C13A C 0.829(2) -0.0569(12) 0.2317(10) 0.082(5) Uani 1 1 d . . . . .
H13A H 0.915931 -0.110354 0.224451 0.098 Uiso 1 1 calc R U . . .
C14A C 0.7874(19) -0.0126(13) 0.1668(10) 0.086(5) Uani 1 1 d . . . . .
H14A H 0.838334 -0.037172 0.114348 0.103 Uiso 1 1 calc R U . . .
N1B N 0.5964(11) 0.3689(7) 0.2410(5) 0.041(3) Uani 1 1 d . . . . .
C2B C 0.5783(16) 0.4730(10) 0.2637(7) 0.049(3) Uani 1 1 d . . . . .
N3B N 0.7060(13) 0.5266(9) 0.2385(6) 0.049(3) Uani 1 1 d . . . . .
C31B C 0.7326(16) 0.6403(11) 0.2474(8) 0.074(4) Uani 1 1 d . . . . .
H31D H 0.837445 0.652904 0.218277 0.111 Uiso 1 1 calc R U . . .
H31E H 0.717822 0.653643 0.304854 0.111 Uiso 1 1 calc R U . . .
H31F H 0.660824 0.692111 0.225203 0.111 Uiso 1 1 calc R U . . .
C4B C 0.8136(16) 0.4458(12) 0.1970(7) 0.059(4) Uani 1 1 d . . . . .
H4B H 0.917248 0.455615 0.171334 0.071 Uiso 1 1 calc R U . . .
C5B C 0.7452(15) 0.3517(10) 0.1997(7) 0.052(4) Uani 1 1 d . . . . .
H5B H 0.793381 0.283141 0.176178 0.062 Uiso 1 1 calc R U . . .
C6B C 0.4293(14) 0.5263(9) 0.3075(7) 0.041(3) Uani 1 1 d . . . . .
H6B H 0.415417 0.601700 0.324190 0.049 Uiso 1 1 calc R U . . .
N7B N 0.3199(12) 0.4632(7) 0.3214(6) 0.045(3) Uani 1 1 d . . . . .
N8B N 0.1738(12) 0.5059(8) 0.3630(6) 0.046(3) Uani 1 1 d . . . . .
C81B C 0.1481(16) 0.6208(9) 0.3889(8) 0.078(5) Uani 1 1 d . . . . .
H81D H 0.161057 0.672835 0.341454 0.117 Uiso 1 1 calc R U . . .
H81E H 0.221749 0.632932 0.419771 0.117 Uiso 1 1 calc R U . . .
H81F H 0.044171 0.634222 0.423083 0.117 Uiso 1 1 calc R U . . .
C9B C 0.0588(15) 0.4359(11) 0.3687(7) 0.046(3) Uani 1 1 d . . . . .
N10B N 0.0949(11) 0.3335(7) 0.3393(5) 0.040(2) Uani 1 1 d . . . . .
C11B C -0.0197(16) 0.2654(11) 0.3455(8) 0.059(4) Uani 1 1 d . . . . .
H11B H 0.006716 0.192520 0.324213 0.070 Uiso 1 1 calc R U . . .
C12B C -0.1708(14) 0.2967(12) 0.3807(7) 0.060(4) Uani 1 1 d . . . . .
H12B H -0.247663 0.247290 0.384916 0.072 Uiso 1 1 calc R U . . .
C13B C -0.2040(14) 0.4009(13) 0.4090(8) 0.066(4) Uani 1 1 d . . . . .
H13B H -0.307325 0.424547 0.434158 0.079 Uiso 1 1 calc R U . . .
C14B C -0.0960(15) 0.4751(11) 0.4033(8) 0.059(4) Uani 1 1 d . . . . .
H14B H -0.123644 0.549424 0.421774 0.071 Uiso 1 1 calc R U . . .
Cl1C Cl 0.3784(4) 0.2598(3) 0.4888(2) 0.0659(11) Uani 1 1 d . . . . .
O1C O 0.4347(10) 0.2705(6) 0.4008(5) 0.058(2) Uani 1 1 d . . . . .
O2C O 0.4341(15) 0.1493(9) 0.5132(6) 0.123(4) Uani 1 1 d . U . . .
O3C O 0.4311(14) 0.3445(10) 0.5227(7) 0.121(4) Uani 1 1 d . U . . .
O4C O 0.2149(12) 0.2669(9) 0.5096(6) 0.099(4) Uani 1 1 d . . . . .
N1D N 0.2667(13) 0.0957(9) 0.3617(6) 0.062(3) Uani 1 1 d . . . . .
C2D C 0.2423(15) 0.0170(12) 0.4006(8) 0.055(4) Uani 1 1 d . . . . .
C3D C 0.210(2) -0.0836(12) 0.4548(10) 0.126(8) Uani 1 1 d . . . . .
H3D1 H 0.304353 -0.132937 0.451436 0.188 Uiso 1 1 calc R U . . .
H3D2 H 0.135370 -0.124179 0.438330 0.188 Uiso 1 1 calc R U . . .
H3D3 H 0.167981 -0.060349 0.510484 0.188 Uiso 1 1 calc R U . . .
Cl1E Cl 0.3300(7) -0.1629(4) 0.2094(3) 0.0962(16) Uani 1 1 d . . . . .
O1E O 0.356(2) -0.0655(10) 0.1660(8) 0.180(8) Uani 1 1 d . . . . .
O2E O 0.191(3) -0.1376(17) 0.2528(13) 0.243(9) Uani 1 1 d . U . . .
O3E O 0.3984(17) -0.1837(10) 0.2743(8) 0.139(5) Uani 1 1 d . . . . .
O4E O 0.343(2) -0.2511(13) 0.1684(10) 0.209(7) Uani 1 1 d . U . . .
Cl1F Cl 0.0669(5) 0.2288(4) 0.0206(3) 0.0797(12) Uani 1 1 d . . . . .
O1F O 0.0751(18) 0.2526(13) 0.0974(9) 0.172(6) Uani 1 1 d . U . . .
O2F O 0.031(3) 0.3297(18) -0.0025(12) 0.265(10) Uani 1 1 d . U . . .
O3F O -0.015(3) 0.1506(18) 0.0181(14) 0.280(11) Uani 1 1 d . U . . .
O4F O 0.219(2) 0.2028(12) -0.0201(10) 0.189(7) Uani 1 1 d . U . . .

loop_
_atom_site_aniso_label
_atom_site_aniso_U_11
_atom_site_aniso_U_22
_atom_site_aniso_U_33
_atom_site_aniso_U_23
_atom_site_aniso_U_13
_atom_site_aniso_U_12
Tb1 0.0310(4) 0.0469(4) 0.0427(4) 0.0033(3) -0.0020(3) -0.0028(3)
O1W 0.045(6) 0.056(5) 0.052(5) 0.004(4) 0.004(4) -0.012(4)
N1A 0.047(7) 0.051(6) 0.054(7) 0.014(5) -0.014(6) -0.018(5)
C2A 0.055(10) 0.068(10) 0.073(11) 0.034(8) -0.034(9) -0.049(8)
N3A 0.057(9) 0.098(9) 0.053(8) 0.026(7) -0.026(7) -0.050(7)
C31A 0.140(19) 0.149(16) 0.095(15) 0.053(12) -0.067(14) -0.098(14)
C4A 0.034(9) 0.095(12) 0.090(13) 0.020(10) -0.013(9) -0.006(8)
C5A 0.055(10) 0.072(10) 0.065(10) 0.018(8) -0.021(8) -0.004(8)
C6A 0.043(9) 0.102(12) 0.046(9) 0.022(8) -0.010(7) -0.046(8)
N7A 0.054(8) 0.038(6) 0.059(8) -0.007(5) 0.014(6) -0.019(6)
N8A 0.053(8) 0.058(7) 0.050(7) -0.010(6) 0.001(6) -0.013(6)
C81A 0.094(15) 0.116(12) 0.069(11) -0.038(9) 0.011(10) -0.024(11)
C9A 0.037(9) 0.047(8) 0.089(12) -0.023(8) 0.009(8) 0.009(7)
N10A 0.039(7) 0.044(6) 0.064(8) 0.002(6) 0.002(6) -0.002(5)
C11A 0.041(9) 0.063(9) 0.070(10) 0.005(8) 0.015(8) -0.004(7)
C12A 0.068(11) 0.066(9) 0.062(10) -0.015(8) -0.018(8) 0.021(8)
C13A 0.087(14) 0.061(10) 0.098(14) -0.001(10) -0.022(12) -0.012(9)
C14A 0.072(13) 0.094(12) 0.076(12) 0.006(10) 0.009(10) -0.015(10)
N1B 0.029(6) 0.042(6) 0.045(6) -0.003(5) 0.008(5) -0.008(5)
C2B 0.046(9) 0.054(8) 0.046(8) -0.009(6) -0.006(7) -0.007(7)
N3B 0.045(7) 0.053(7) 0.044(7) 0.003(5) 0.001(5) -0.015(6)
C31B 0.050(10) 0.084(11) 0.083(11) 0.002(9) -0.004(8) -0.020(9)
C4B 0.037(9) 0.088(10) 0.048(9) 0.010(8) 0.002(7) -0.019(8)
C5B 0.036(8) 0.057(8) 0.052(8) -0.005(7) 0.006(7) 0.003(7)
C6B 0.047(9) 0.030(6) 0.046(8) 0.003(5) -0.010(6) -0.018(6)
N7B 0.040(7) 0.032(6) 0.054(7) 0.001(5) -0.003(5) 0.008(5)
N8B 0.032(7) 0.045(6) 0.049(6) 0.009(5) 0.006(5) 0.001(5)
C81B 0.062(11) 0.050(9) 0.104(12) -0.006(8) 0.009(9) 0.006(8)
C9B 0.037(8) 0.056(8) 0.040(8) 0.004(6) -0.008(6) 0.005(7)
N10B 0.030(6) 0.043(6) 0.043(6) 0.006(5) -0.006(5) -0.005(5)
C11B 0.036(9) 0.067(9) 0.073(10) -0.005(7) -0.014(8) -0.003(7)
C12B 0.021(8) 0.087(11) 0.059(9) 0.008(8) 0.012(7) -0.011(7)
C13B 0.013(7) 0.114(12) 0.058(9) -0.001(9) 0.008(7) 0.000(8)
C14B 0.032(8) 0.074(9) 0.063(9) 0.003(7) 0.001(7) -0.004(8)
Cl1C 0.056(3) 0.086(3) 0.046(2) -0.0052(19) 0.0034(18) 0.002(2)
O1C 0.051(6) 0.076(6) 0.052(6) 0.003(4) -0.020(5) -0.011(5)
O2C 0.133(9) 0.128(7) 0.094(7) 0.041(6) -0.027(6) 0.016(7)
O3C 0.110(8) 0.147(7) 0.107(7) -0.060(6) -0.001(6) -0.046(7)
O4C 0.041(7) 0.127(9) 0.108(9) -0.035(7) 0.028(6) -0.007(6)
N1D 0.052(8) 0.072(8) 0.057(8) 0.016(6) -0.013(6) 0.004(7)
C2D 0.037(9) 0.072(10) 0.049(9) 0.001(7) -0.004(7) 0.006(8)
C3D 0.17(2) 0.098(13) 0.093(14) 0.033(11) -0.017(14) 0.014(14)
Cl1E 0.106(4) 0.079(3) 0.097(4) -0.001(3) -0.021(3) 0.013(3)
O1E 0.32(2) 0.093(9) 0.144(12) 0.064(9) -0.088(15) -0.059(11)
O2E 0.223(12) 0.264(12) 0.242(12) 0.019(9) -0.069(9) -0.019(9)
O3E 0.150(15) 0.137(11) 0.142(12) 0.017(9) -0.069(11) 0.004(10)
O4E 0.265(12) 0.160(9) 0.208(10) -0.039(8) -0.063(9) -0.020(8)
Cl1F 0.059(3) 0.094(3) 0.087(3) -0.024(3) -0.008(2) -0.021(2)
O1F 0.152(10) 0.224(10) 0.150(9) -0.038(8) -0.050(8) -0.006(8)
O2F 0.245(13) 0.262(12) 0.279(13) 0.052(9) -0.083(9) 0.021(9)
O3F 0.278(14) 0.278(13) 0.298(14) -0.064(9) -0.050(9) -0.107(9)
O4F 0.170(10) 0.179(9) 0.206(10) -0.075(8) -0.007(8) -0.018(8)

loop_
_atom_type_symbol
_atom_type_description
_atom_type_scat_dispersion_real
_atom_type_scat_dispersion_imag
_atom_type_scat_source
C C 0.0033 0.0016 'International Tables Vol C Tables 4.2.6.8 and 6.1.1.4'
H H 0.0000 0.0000 'International Tables Vol C Tables 4.2.6.8 and 6.1.1.4'
N N 0.0061 0.0033 'International Tables Vol C Tables 4.2.6.8 and 6.1.1.4'
O O 0.0106 0.0060 'International Tables Vol C Tables 4.2.6.8 and 6.1.1.4'
Cl Cl 0.1484 0.1585 'International Tables Vol C Tables 4.2.6.8 and 6.1.1.4'
Tb Tb -0.1723 4.1537 'International Tables Vol C Tables 4.2.6.8 and 6.1.1.4'

loop_
_geom_angle_atom_site_label_1
_geom_angle_atom_site_label_2
_geom_angle_atom_site_label_3
_geom_angle
_geom_angle_site_symmetry_1
_geom_angle_site_symmetry_3
_geom_angle_publ_flag
O1W Tb1 N1A 78.9(3) . . ?
O1W Tb1 O1C 139.8(3) . . ?
N1A Tb1 O1C 136.7(3) . . ?
O1W Tb1 N1B 142.8(3) . . ?
N1A Tb1 N1B 78.8(3) . . ?
O1C Tb1 N1B 74.2(3) . . ?
O1W Tb1 N10A 90.8(3) . . ?
N1A Tb1 N10A 126.2(3) . . ?
O1C Tb1 N10A 80.9(3) . . ?
N1B Tb1 N10A 79.0(3) . . ?
O1W Tb1 N1D 68.8(3) . . ?
N1A Tb1 N1D 143.2(4) . . ?
O1C Tb1 N1D 71.2(3) . . ?
N1B Tb1 N1D 137.9(3) . . ?
N10A Tb1 N1D 72.6(3) . . ?
O1W Tb1 N10B 78.7(3) . . ?
N1A Tb1 N10B 81.4(3) . . ?
O1C Tb1 N10B 88.0(3) . . ?
N1B Tb1 N10B 126.4(3) . . ?
N10A Tb1 N10B 148.2(3) . . ?
N1D Tb1 N10B 75.7(3) . . ?
O1W Tb1 N7B 132.2(3) . . ?
N1A Tb1 N7B 70.0(3) . . ?
O1C Tb1 N7B 68.0(3) . . ?
N1B Tb1 N7B 64.6(3) . . ?
N10A Tb1 N7B 136.9(3) . . ?
N1D Tb1 N7B 120.6(3) . . ?
N10B Tb1 N7B 61.8(3) . . ?
O1W Tb1 N7A 68.7(3) . . ?
N1A Tb1 N7A 64.8(3) . . ?
O1C Tb1 N7A 135.5(3) . . ?
N1B Tb1 N7A 74.9(3) . . ?
N10A Tb1 N7A 62.3(3) . . ?
N1D Tb1 N7A 115.8(3) . . ?
N10B Tb1 N7A 136.4(3) . . ?
N7B Tb1 N7A 123.7(3) . . ?
Tb1 O1W H1W1 101.5 . . ?
Tb1 O1W H1W2 127.7 . . ?
H1W1 O1W H1W2 104.5 . . ?
C5A N1A C2A 104.4(11) . . ?
C5A N1A Tb1 139.4(9) . . ?
C2A N1A Tb1 115.6(8) . . ?
N1A C2A C6A 125.7(12) . . ?
N1A C2A N3A 108.0(12) . . ?
C6A C2A N3A 126.1(14) . . ?
C4A N3A C31A 128.7(13) . . ?
C4A N3A C2A 106.1(12) . . ?
C31A N3A C2A 124.9(14) . . ?
N3A C31A H31A 109.5 . . ?
N3A C31A H31B 109.5 . . ?
H31A C31A H31B 109.5 . . ?
N3A C31A H31C 109.5 . . ?
H31A C31A H31C 109.5 . . ?
H31B C31A H31C 109.5 . . ?
C5A C4A N3A 105.8(12) . . ?
C5A C4A H4A 127.1 . . ?
N3A C4A H4A 127.1 . . ?
C4A C5A N1A 115.6(13) . . ?
C4A C5A H5A 122.2 . . ?
N1A C5A H5A 122.2 . . ?
N7A C6A C2A 111.8(12) . . ?
N7A C6A H6A 124.1 . . ?
C2A C6A H6A 124.1 . . ?
C6A N7A N8A 118.1(11) . . ?
C6A N7A Tb1 120.6(9) . . ?
N8A N7A Tb1 120.3(8) . . ?
N7A N8A C9A 116.3(10) . . ?
N7A N8A C81A 117.9(11) . . ?
C9A N8A C81A 125.7(11) . . ?
N8A C81A H81A 109.5 . . ?
N8A C81A H81B 109.5 . . ?
H81A C81A H81B 109.5 . . ?
N8A C81A H81C 109.5 . . ?
H81A C81A H81C 109.5 . . ?
H81B C81A H81C 109.5 . . ?
N10A C9A C14A 122.7(14) . . ?
N10A C9A N8A 117.2(10) . . ?
C14A C9A N8A 119.8(13) . . ?
C11A N10A C9A 116.4(11) . . ?
C11A N10A Tb1 122.6(8) . . ?
C9A N10A Tb1 120.9(8) . . ?
N10A C11A C12A 124.7(12) . . ?
N10A C11A H11A 117.6 . . ?
C12A C11A H11A 117.6 . . ?
C11A C12A C13A 115.2(13) . . ?
C11A C12A H12A 122.4 . . ?
C13A C12A H12A 122.4 . . ?
C14A C13A C12A 123.3(15) . . ?
C14A C13A H13A 118.3 . . ?
C12A C13A H13A 118.3 . . ?
C13A C14A C9A 117.5(16) . . ?
C13A C14A H14A 121.3 . . ?
C9A C14A H14A 121.3 . . ?
C2B N1B C5B 105.2(11) . . ?
C2B N1B Tb1 118.5(8) . . ?
C5B N1B Tb1 136.0(8) . . ?
N1B C2B N3B 113.3(11) . . ?
N1B C2B C6B 122.2(13) . . ?
N3B C2B C6B 124.3(11) . . ?
C2B N3B C4B 103.9(10) . . ?
C2B N3B C31B 130.9(11) . . ?
C4B N3B C31B 125.2(12) . . ?
N3B C31B H31D 109.5 . . ?
N3B C31B H31E 109.5 . . ?
H31D C31B H31E 109.5 . . ?
N3B C31B H31F 109.5 . . ?
H31D C31B H31F 109.5 . . ?
H31E C31B H31F 109.5 . . ?
C5B C4B N3B 107.8(12) . . ?
C5B C4B H4B 126.1 . . ?
N3B C4B H4B 126.1 . . ?
C4B C5B N1B 109.8(11) . . ?
C4B C5B H5B 125.1 . . ?
N1B C5B H5B 125.1 . . ?
N7B C6B C2B 114.8(10) . . ?
N7B C6B H6B 122.6 . . ?
C2B C6B H6B 122.6 . . ?
C6B N7B N8B 119.2(10) . . ?
C6B N7B Tb1 119.8(8) . . ?
N8B N7B Tb1 121.0(8) . . ?
C9B N8B N7B 115.5(9) . . ?
C9B N8B C81B 124.4(10) . . ?
N7B N8B C81B 119.7(11) . . ?
N8B C81B H81D 109.5 . . ?
N8B C81B H81E 109.5 . . ?
H81D C81B H81E 109.5 . . ?
N8B C81B H81F 109.5 . . ?
H81D C81B H81F 109.5 . . ?
H81E C81B H81F 109.5 . . ?
N10B C9B N8B 119.3(11) . . ?
N10B C9B C14B 120.6(13) . . ?
N8B C9B C14B 120.1(11) . . ?
C9B N10B C11B 118.6(11) . . ?
C9B N10B Tb1 122.3(8) . . ?
C11B N10B Tb1 119.1(7) . . ?
C12B C11B N10B 123.6(12) . . ?
C12B C11B H11B 118.2 . . ?
N10B C11B H11B 118.2 . . ?
C13B C12B C11B 116.4(14) . . ?
C13B C12B H12B 121.8 . . ?
C11B C12B H12B 121.8 . . ?
C12B C13B C14B 123.4(12) . . ?
C12B C13B H13B 118.3 . . ?
C14B C13B H13B 118.3 . . ?
C13B C14B C9B 117.2(13) . . ?
C13B C14B H14B 121.4 . . ?
C9B C14B H14B 121.4 . . ?
O3C Cl1C O4C 111.5(7) . . ?
O3C Cl1C O2C 112.6(8) . . ?
O4C Cl1C O2C 108.1(8) . . ?
O3C Cl1C O1C 108.4(7) . . ?
O4C Cl1C O1C 109.3(6) . . ?
O2C Cl1C O1C 106.8(6) . . ?
Cl1C O1C Tb1 145.3(6) . . ?
C2D N1D Tb1 170.1(11) . . ?
N1D C2D C3D 177.5(16) . . ?
C2D C3D H3D1 109.5 . . ?
C2D C3D H3D2 109.5 . . ?
H3D1 C3D H3D2 109.5 . . ?
C2D C3D H3D3 109.5 . . ?
H3D1 C3D H3D3 109.5 . . ?
H3D2 C3D H3D3 109.5 . . ?
O4E Cl1E O2E 113.2(15) . . ?
O4E Cl1E O1E 116.0(11) . . ?
O2E Cl1E O1E 100.8(11) . . ?
O4E Cl1E O3E 111.6(9) . . ?
O2E Cl1E O3E 96.7(11) . . ?
O1E Cl1E O3E 116.4(10) . . ?
O3F Cl1F O2F 120.9(15) . . ?
O3F Cl1F O4F 112.1(12) . . ?
O2F Cl1F O4F 105.9(13) . . ?
O3F Cl1F O1F 115.0(13) . . ?
O2F Cl1F O1F 97.0(11) . . ?
O4F Cl1F O1F 103.6(10) . . ?

loop_
_geom_bond_atom_site_label_1
_geom_bond_atom_site_label_2
_geom_bond_distance
_geom_bond_site_symmetry_2
_geom_bond_publ_flag
Tb1 O1W 2.414(8) . ?
Tb1 N1A 2.473(9) . ?
Tb1 O1C 2.475(8) . ?
Tb1 N1B 2.475(10) . ?
Tb1 N10A 2.535(9) . ?
Tb1 N1D 2.552(12) . ?
Tb1 N10B 2.566(9) . ?
Tb1 N7B 2.584(8) . ?
Tb1 N7A 2.590(10) . ?
O1W H1W1 0.8399 . ?
O1W H1W2 0.8401 . ?
N1A C5A 1.348(13) . ?
N1A C2A 1.367(16) . ?
C2A C6A 1.427(17) . ?
C2A N3A 1.448(14) . ?
N3A C4A 1.382(15) . ?
N3A C31A 1.413(16) . ?
C31A H31A 0.9800 . ?
C31A H31B 0.9800 . ?
C31A H31C 0.9800 . ?
C4A C5A 1.318(17) . ?
C4A H4A 0.9500 . ?
C5A H5A 0.9500 . ?
C6A N7A 1.314(14) . ?
C6A H6A 0.9500 . ?
N7A N8A 1.328(11) . ?
N8A C9A 1.405(15) . ?
N8A C81A 1.502(15) . ?
C81A H81A 0.9800 . ?
C81A H81B 0.9800 . ?
C81A H81C 0.9800 . ?
C9A N10A 1.375(15) . ?
C9A C14A 1.386(16) . ?
N10A C11A 1.329(14) . ?
C11A C12A 1.382(15) . ?
C11A H11A 0.9500 . ?
C12A C13A 1.396(18) . ?
C12A H12A 0.9500 . ?
C13A C14A 1.320(18) . ?
C13A H13A 0.9500 . ?
C14A H14A 0.9500 . ?
N1B C2B 1.310(13) . ?
N1B C5B 1.360(14) . ?
C2B N3B 1.348(16) . ?
C2B C6B 1.472(16) . ?
N3B C4B 1.389(14) . ?
N3B C31B 1.431(14) . ?
C31B H31D 0.9800 . ?
C31B H31E 0.9800 . ?
C31B H31F 0.9800 . ?
C4B C5B 1.337(17) . ?
C4B H4B 0.9500 . ?
C5B H5B 0.9500 . ?
C6B N7B 1.279(14) . ?
C6B H6B 0.9500 . ?
N7B N8B 1.398(12) . ?
N8B C9B 1.390(16) . ?
N8B C81B 1.449(13) . ?
C81B H81D 0.9800 . ?
C81B H81E 0.9800 . ?
C81B H81F 0.9800 . ?
C9B N10B 1.331(13) . ?
C9B C14B 1.422(16) . ?
N10B C11B 1.372(16) . ?
C11B C12B 1.375(16) . ?
C11B H11B 0.9500 . ?
C12B C13B 1.342(16) . ?
C12B H12B 0.9500 . ?
C13B C14B 1.376(18) . ?
C13B H13B 0.9500 . ?
C14B H14B 0.9500 . ?
Cl1C O3C 1.386(11) . ?
Cl1C O4C 1.433(10) . ?
Cl1C O2C 1.436(9) . ?
Cl1C O1C 1.465(8) . ?
N1D C2D 1.124(14) . ?
C2D C3D 1.477(18) . ?
C3D H3D1 0.9800 . ?
C3D H3D2 0.9800 . ?
C3D H3D3 0.9800 . ?
Cl1E O4E 1.284(15) . ?
Cl1E O2E 1.31(2) . ?
Cl1E O1E 1.349(12) . ?
Cl1E O3E 1.400(12) . ?
Cl1F O3F 1.27(2) . ?
Cl1F O2F 1.278(18) . ?
Cl1F O4F 1.390(17) . ?
Cl1F O1F 1.387(14) . ?

loop_
_geom_hbond_atom_site_label_D
_geom_hbond_atom_site_label_H
_geom_hbond_atom_site_label_A
_geom_hbond_distance_DH
_geom_hbond_distance_HA
_geom_hbond_distance_DA
_geom_hbond_angle_DHA
_geom_hbond_site_symmetry_A
_geom_hbond_publ_flag
O1W H1W1 O1F 0.84 1.98 2.724(17) 146.8 . yes
O1W H1W2 O1E 0.84 2.00 2.807(14) 159.8 . yes

loop_
_geom_torsion_atom_site_label_1
_geom_torsion_atom_site_label_2
_geom_torsion_atom_site_label_3
_geom_torsion_atom_site_label_4
_geom_torsion
_geom_torsion_site_symmetry_1
_geom_torsion_site_symmetry_2
_geom_torsion_site_symmetry_3
_geom_torsion_site_symmetry_4
_geom_torsion_publ_flag
C5A N1A C2A C6A 178.0(13) . . . . ?
Tb1 N1A C2A C6A -8.9(17) . . . . ?
C5A N1A C2A N3A 2.1(14) . . . . ?
Tb1 N1A C2A N3A 175.3(7) . . . . ?
N1A C2A N3A C4A -2.7(14) . . . . ?
C6A C2A N3A C4A -178.5(13) . . . . ?
N1A C2A N3A C31A -177.7(13) . . . . ?
C6A C2A N3A C31A 6(2) . . . . ?
C31A N3A C4A C5A 176.9(15) . . . . ?
C2A N3A C4A C5A 2.1(16) . . . . ?
N3A C4A C5A N1A -0.8(19) . . . . ?
C2A N1A C5A C4A -0.9(18) . . . . ?
Tb1 N1A C5A C4A -171.4(11) . . . . ?
N1A C2A C6A N7A -1(2) . . . . ?
N3A C2A C6A N7A 174.4(12) . . . . ?
C2A C6A N7A N8A 178.6(11) . . . . ?
C2A C6A N7A Tb1 10.0(15) . . . . ?
C6A N7A N8A C9A 171.5(12) . . . . ?
Tb1 N7A N8A C9A -19.9(15) . . . . ?
C6A N7A N8A C81A -8.2(18) . . . . ?
Tb1 N7A N8A C81A 160.5(10) . . . . ?
N7A N8A C9A N10A 18.4(18) . . . . ?
C81A N8A C9A N10A -162.0(13) . . . . ?
N7A N8A C9A C14A -167.9(13) . . . . ?
C81A N8A C9A C14A 12(2) . . . . ?
C14A C9A N10A C11A 3(2) . . . . ?
N8A C9A N10A C11A 176.3(12) . . . . ?
C14A C9A N10A Tb1 178.0(11) . . . . ?
N8A C9A N10A Tb1 -8.4(17) . . . . ?
C9A N10A C11A C12A 0(2) . . . . ?
Tb1 N10A C11A C12A -175.4(11) . . . . ?
N10A C11A C12A C13A 0(2) . . . . ?
C11A C12A C13A C14A -2(3) . . . . ?
C12A C13A C14A C9A 5(3) . . . . ?
N10A C9A C14A C13A -5(2) . . . . ?
N8A C9A C14A C13A -178.3(15) . . . . ?
C5B N1B C2B N3B 1.1(14) . . . . ?
Tb1 N1B C2B N3B -174.2(8) . . . . ?
C5B N1B C2B C6B 177.2(11) . . . . ?
Tb1 N1B C2B C6B 1.9(15) . . . . ?
N1B C2B N3B C4B -0.9(15) . . . . ?
C6B C2B N3B C4B -176.9(11) . . . . ?
N1B C2B N3B C31B 177.2(11) . . . . ?
C6B C2B N3B C31B 1(2) . . . . ?
C2B N3B C4B C5B 0.3(14) . . . . ?
C31B N3B C4B C5B -178.0(11) . . . . ?
N3B C4B C5B N1B 0.4(15) . . . . ?
C2B N1B C5B C4B -0.9(14) . . . . ?
Tb1 N1B C5B C4B 173.1(8) . . . . ?
N1B C2B C6B N7B -0.1(18) . . . . ?
N3B C2B C6B N7B 175.6(11) . . . . ?
C2B C6B N7B N8B 179.8(9) . . . . ?
C2B C6B N7B Tb1 -1.7(14) . . . . ?
C6B N7B N8B C9B 174.0(10) . . . . ?
Tb1 N7B N8B C9B -4.5(12) . . . . ?
C6B N7B N8B C81B 0.6(16) . . . . ?
Tb1 N7B N8B C81B -177.9(8) . . . . ?
N7B N8B C9B N10B 3.7(15) . . . . ?
C81B N8B C9B N10B 176.7(10) . . . . ?
N7B N8B C9B C14B -174.4(10) . . . . ?
C81B N8B C9B C14B -1.3(18) . . . . ?
N8B C9B N10B C11B 179.9(11) . . . . ?
C14B C9B N10B C11B -2.1(17) . . . . ?
N8B C9B N10B Tb1 -1.2(14) . . . . ?
C14B C9B N10B Tb1 176.8(8) . . . . ?
C9B N10B C11B C12B -0.2(19) . . . . ?
Tb1 N10B C11B C12B -179.2(10) . . . . ?
N10B C11B C12B C13B 1(2) . . . . ?
C11B C12B C13B C14B 1(2) . . . . ?
C12B C13B C14B C9B -3(2) . . . . ?
N10B C9B C14B C13B 3.5(18) . . . . ?
N8B C9B C14B C13B -178.5(11) . . . . ?
O3C Cl1C O1C Tb1 -139.0(9) . . . . ?
O4C Cl1C O1C Tb1 -17.2(10) . . . . ?
O2C Cl1C O1C Tb1 99.4(10) . . . . ?
